data_2218847
loop_
_publ_author_name
'Xu, Lu-Feng'
'Shan, Shang'
'Wang, Wen-Long'
'Wang, Shan-Heng'

_publ_section_title
;
 3-Pentanone 2,4-dinitrophenylhydrazone
;
_journal_coeditor_code XU2428
_journal_issue 7
_journal_name_full 'Acta Crystallographica Section E'
_journal_page_first o1229
_journal_paper_doi 10.1107/S1600536808016887
_journal_volume 64
_journal_year 2008
_chemical_formula_moiety 'C11 H14 N4 O4'
_chemical_formula_sum 'C11 H14 N4 O4'
_chemical_formula_weight 266.26
_chemical_name_systematic
;
3-Pentanone 2,4-dinitrophenylhydrazone
;
_space_group_IT_number 14
_symmetry_cell_setting monoclinic
_symmetry_space_group_name_Hall '-P 2ybc'
_symmetry_space_group_name_H-M 'P 1 21/c 1'
_atom_sites_solution_hydrogens geom
_atom_sites_solution_primary direct
_atom_sites_solution_secondary difmap
_audit_creation_method SHELXL-97
_cell_angle_alpha 90.00
_cell_angle_beta 93.235(12)
_cell_angle_gamma 90.00
_cell_formula_units_Z 4
_cell_length_a 12.5298(15)
_cell_length_b 14.089(2)
_cell_length_c 7.3983(8)
_cell_measurement_reflns_used 2556
_cell_measurement_temperature 294(2)
_cell_measurement_theta_max 25.0
_cell_measurement_theta_min 3.5
_cell_volume 1304.0(3)
_computing_cell_refinement PROCESS-AUTO
_computing_data_collection 'PROCESS-AUTO (Rigaku, 1998)'
_computing_data_reduction 'CrystalStructure (Rigaku/MSC, 2002)'
_computing_molecular_graphics 'Ortep-3 for Windows (Farrugia, 1997)'
_computing_publication_material 'WinGX (Farrugia, 1999)'
_computing_structure_refinement 'SHELXL-97 (Sheldrick, 2008)'
_computing_structure_solution 'SIR-92 (Altomare <i>et al.</i>,  1993)'
_diffrn_ambient_temperature 294(2)
_diffrn_detector_area_resol_mean 10.00
_diffrn_measured_fraction_theta_full 0.991
_diffrn_measured_fraction_theta_max 0.991
_diffrn_measurement_device_type 'Rigaku R-AXIS RAPID IP'
_diffrn_measurement_method \w
_diffrn_radiation_monochromator graphite
_diffrn_radiation_source 'fine-focus sealed tube'
_diffrn_radiation_type MoK\a
_diffrn_radiation_wavelength 0.71069
_diffrn_reflns_av_R_equivalents 0.0369
_diffrn_reflns_av_sigmaI/netI 0.0328
_diffrn_reflns_limit_h_max 15
_diffrn_reflns_limit_h_min -15
_diffrn_reflns_limit_k_max 17
_diffrn_reflns_limit_k_min -17
_diffrn_reflns_limit_l_max 8
_diffrn_reflns_limit_l_min -9
_diffrn_reflns_number 10943
_diffrn_reflns_theta_full 26.00
_diffrn_reflns_theta_max 26.00
_diffrn_reflns_theta_min 3.11
_diffrn_standards_interval_count 0
_diffrn_standards_interval_time 0
_diffrn_standards_number 0
_exptl_absorpt_coefficient_mu 0.105
_exptl_absorpt_correction_type none
_exptl_crystal_colour red
_exptl_crystal_density_diffrn 1.356
_exptl_crystal_density_method 'not measured'
_exptl_crystal_description prism
_exptl_crystal_F_000 560
_exptl_crystal_size_max 0.31
_exptl_crystal_size_mid 0.29
_exptl_crystal_size_min 0.22
_refine_diff_density_max 0.147
_refine_diff_density_min -0.124
_refine_ls_extinction_coef 0.014(2)
_refine_ls_extinction_expression Fc^*^=kFc[1+0.001xFc^2^\l^3^/sin(2\q)]^-1/4^
_refine_ls_extinction_method SHELXL
_refine_ls_goodness_of_fit_ref 1.011
_refine_ls_hydrogen_treatment mixed
_refine_ls_matrix_type full
_refine_ls_number_parameters 179
_refine_ls_number_reflns 2543
_refine_ls_number_restraints 0
_refine_ls_restrained_S_all 1.011
_refine_ls_R_factor_all 0.1210
_refine_ls_R_factor_gt 0.0433
_refine_ls_shift/su_max 0.000
_refine_ls_shift/su_mean 0.000
_refine_ls_structure_factor_coef Fsqd
_refine_ls_weighting_details 'calc w=1/[\s^2^(Fo^2^)+(0.0627P)^2^+0.0303P] where P=(Fo^2^+2Fc^2^)/3'
_refine_ls_weighting_scheme calc
_refine_ls_wR_factor_gt 0.1076
_refine_ls_wR_factor_ref 0.1363
_reflns_number_gt 1130
_reflns_number_total 2543
_reflns_threshold_expression I>2\s(I)
_cod_data_source_file xu2428.cif
_cod_data_source_block I
_cod_original_cell_volume 1303.9(3)
_cod_original_sg_symbol_H-M 'P 21/c'
_cod_database_code 2218847
_cod_database_fobs_code 2218847

loop_
_symmetry_equiv_pos_as_xyz
'x, y, z'
'-x, y+1/2, -z+1/2'
'-x, -y, -z'
'x, -y-1/2, z-1/2'

loop_
_atom_site_type_symbol
_atom_site_label
_atom_site_fract_x
_atom_site_fract_y
_atom_site_fract_z
_atom_site_U_iso_or_equiv
_atom_site_adp_type
_atom_site_calc_flag
_atom_site_refinement_flags
_atom_site_occupancy
N N1 0.49005(19) 0.29067(16) 0.0607(3) 0.0817(6) Uani d . 1
N N2 0.79233(17) 0.4911(2) 0.2228(3) 0.0928(7) Uani d . 1
N N3 0.35067(15) 0.43228(17) 0.2123(3) 0.0742(6) Uani d . 1
N N4 0.28589(14) 0.50533(14) 0.2635(2) 0.0758(6) Uani d . 1
O O1 0.39384(16) 0.27125(13) 0.0591(3) 0.1056(6) Uani d . 1
O O2 0.55348(16) 0.23773(14) -0.0069(3) 0.1145(7) Uani d . 1
O O3 0.84951(15) 0.42733(18) 0.1731(3) 0.1230(8) Uani d . 1
O O4 0.82618(14) 0.56837(18) 0.2750(3) 0.1248(8) Uani d . 1
C C1 0.45801(16) 0.44522(16) 0.2116(2) 0.0610(6) Uani d . 1
C C2 0.52770(16) 0.37825(16) 0.1427(2) 0.0636(6) Uani d . 1
C C3 0.63704(17) 0.39319(17) 0.1474(3) 0.0707(6) Uani d . 1
H H3 0.6823 0.3478 0.1019 0.085 Uiso calc R 1
C C4 0.67726(16) 0.47555(18) 0.2196(3) 0.0687(6) Uani d . 1
C C5 0.61123(17) 0.54410(17) 0.2870(3) 0.0696(6) Uani d . 1
H H5 0.6402 0.6000 0.3352 0.083 Uiso calc R 1
C C6 0.50387(17) 0.52968(16) 0.2827(3) 0.0665(6) Uani d . 1
H H6 0.4599 0.5763 0.3275 0.080 Uiso calc R 1
C C7 0.18529(19) 0.4892(2) 0.2520(3) 0.0854(7) Uani d . 1
C C8 0.11384(19) 0.5688(2) 0.3035(4) 0.1065(9) Uani d . 1
H H8A 0.0615 0.5796 0.2040 0.128 Uiso calc R 1
H H8B 0.0752 0.5485 0.4068 0.128 Uiso calc R 1
C C9 0.1670(2) 0.6608(2) 0.3497(4) 0.1228(11) Uani d . 1
H H9A 0.2204 0.6513 0.4462 0.184 Uiso calc R 1
H H9B 0.1148 0.7054 0.3874 0.184 Uiso calc R 1
H H9C 0.2001 0.6851 0.2453 0.184 Uiso calc R 1
C C10 0.1317(2) 0.3981(2) 0.1833(4) 0.1104(10) Uani d . 1
H H10A 0.0593 0.4123 0.1380 0.132 Uiso calc R 1
H H10B 0.1703 0.3733 0.0836 0.132 Uiso calc R 1
C C11 0.1285(3) 0.3250(3) 0.3265(4) 0.1350(11) Uani d . 1
H H11A 0.2002 0.3082 0.3670 0.202 Uiso calc R 1
H H11B 0.0920 0.2697 0.2788 0.202 Uiso calc R 1
H H11C 0.0914 0.3496 0.4264 0.202 Uiso calc R 1
H H3N 0.3286(18) 0.3785(18) 0.167(3) 0.092(9) Uiso d . 1

loop_
_atom_site_aniso_label
_atom_site_aniso_U_11
_atom_site_aniso_U_22
_atom_site_aniso_U_33
_atom_site_aniso_U_12
_atom_site_aniso_U_13
_atom_site_aniso_U_23
N1 0.0977(15) 0.0693(15) 0.0780(13) 0.0007(13) 0.0042(12) -0.0036(11)
N2 0.0699(15) 0.116(2) 0.0930(15) -0.0022(14) 0.0047(11) 0.0069(14)
N3 0.0693(13) 0.0696(15) 0.0838(13) -0.0045(12) 0.0044(10) 0.0017(11)
N4 0.0664(12) 0.0779(15) 0.0833(12) 0.0052(10) 0.0063(9) 0.0082(10)
O1 0.1008(13) 0.0832(14) 0.1323(15) -0.0184(11) 0.0006(11) -0.0159(11)
O2 0.1273(15) 0.0911(15) 0.1265(16) 0.0073(12) 0.0198(12) -0.0373(12)
O3 0.0742(11) 0.143(2) 0.1533(19) 0.0159(12) 0.0156(11) -0.0054(14)
O4 0.0865(13) 0.138(2) 0.1503(18) -0.0311(13) 0.0091(11) -0.0206(15)
C1 0.0659(13) 0.0637(16) 0.0532(11) -0.0012(11) 0.0020(10) 0.0093(10)
C2 0.0733(14) 0.0604(15) 0.0570(12) 0.0004(12) 0.0022(10) 0.0053(11)
C3 0.0761(15) 0.0749(17) 0.0613(13) 0.0131(12) 0.0072(11) 0.0077(11)
C4 0.0618(13) 0.0807(17) 0.0637(13) -0.0006(13) 0.0040(10) 0.0075(12)
C5 0.0746(15) 0.0700(16) 0.0637(12) -0.0068(12) 0.0010(11) 0.0018(11)
C6 0.0700(14) 0.0647(15) 0.0647(13) 0.0042(11) 0.0043(10) 0.0014(11)
C7 0.0660(15) 0.099(2) 0.0907(17) -0.0043(14) 0.0038(12) 0.0060(14)
C8 0.0719(16) 0.124(3) 0.124(2) 0.0170(17) 0.0121(15) 0.0007(19)
C9 0.104(2) 0.103(3) 0.163(3) 0.0176(18) 0.0196(19) -0.003(2)
C10 0.0770(17) 0.136(3) 0.118(2) -0.0064(17) 0.0036(16) 0.002(2)
C11 0.147(3) 0.123(3) 0.135(3) -0.027(2) 0.015(2) -0.001(2)

loop_
_atom_type_symbol
_atom_type_description
_atom_type_scat_dispersion_real
_atom_type_scat_dispersion_imag
_atom_type_scat_source
C C 0.0033 0.0016 'International Tables Vol C Tables 4.2.6.8 and 6.1.1.4'
H H 0.0000 0.0000 'International Tables Vol C Tables 4.2.6.8 and 6.1.1.4'
N N 0.0061 0.0033 'International Tables Vol C Tables 4.2.6.8 and 6.1.1.4'
O O 0.0106 0.0060 'International Tables Vol C Tables 4.2.6.8 and 6.1.1.4'

loop_
_geom_angle_atom_site_label_1
_geom_angle_atom_site_label_2
_geom_angle_atom_site_label_3
_geom_angle
O2 N1 O1 121.3(2)
O2 N1 C2 119.4(2)
O1 N1 C2 119.3(2)
O3 N2 O4 123.5(2)
O3 N2 C4 118.8(3)
O4 N2 C4 117.7(3)
C1 N3 N4 120.0(2)
C1 N3 H3N 114.2(16)
N4 N3 H3N 125.4(16)
C7 N4 N3 116.3(2)
N3 C1 C2 123.3(2)
N3 C1 C6 119.7(2)
C2 C1 C6 117.06(19)
C3 C2 C1 121.6(2)
C3 C2 N1 116.1(2)
C1 C2 N1 122.2(2)
C4 C3 C2 118.9(2)
C4 C3 H3 120.6
C2 C3 H3 120.6
C3 C4 C5 121.4(2)
C3 C4 N2 118.6(2)
C5 C4 N2 120.0(2)
C6 C5 C4 119.9(2)
C6 C5 H5 120.0
C4 C5 H5 120.0
C5 C6 C1 121.1(2)
C5 C6 H6 119.4
C1 C6 H6 119.4
N4 C7 C8 116.9(2)
N4 C7 C10 125.9(2)
C8 C7 C10 117.2(2)
C9 C8 C7 116.4(2)
C9 C8 H8A 108.2
C7 C8 H8A 108.2
C9 C8 H8B 108.2
C7 C8 H8B 108.2
H8A C8 H8B 107.4
C8 C9 H9A 109.5
C8 C9 H9B 109.5
H9A C9 H9B 109.5
C8 C9 H9C 109.5
H9A C9 H9C 109.5
H9B C9 H9C 109.5
C11 C10 C7 112.2(2)
C11 C10 H10A 109.2
C7 C10 H10A 109.2
C11 C10 H10B 109.2
C7 C10 H10B 109.2
H10A C10 H10B 107.9
C10 C11 H11A 109.5
C10 C11 H11B 109.5
H11A C11 H11B 109.5
C10 C11 H11C 109.5
H11A C11 H11C 109.5
H11B C11 H11C 109.5

loop_
_geom_bond_atom_site_label_1
_geom_bond_atom_site_label_2
_geom_bond_distance
_geom_bond_publ_flag
N1 O2 1.218(2) ?
N1 O1 1.235(2) ?
N1 C2 1.442(3) ?
N2 O3 1.219(3) ?
N2 O4 1.222(3) ?
N2 C4 1.457(3) ?
N3 C1 1.358(3) y
N3 N4 1.377(3) y
N3 H3N 0.87(2) ?
N4 C7 1.279(3) y
C1 C2 1.401(3) ?
C1 C6 1.410(3) ?
C2 C3 1.385(3) ?
C3 C4 1.362(3) ?
C3 H3 0.9300 ?
C4 C5 1.383(3) ?
C5 C6 1.359(3) ?
C5 H5 0.9300 ?
C6 H6 0.9300 ?
C7 C8 1.497(4) ?
C7 C10 1.523(4) ?
C8 C9 1.489(4) ?
C8 H8A 0.9700 ?
C8 H8B 0.9700 ?
C9 H9A 0.9600 ?
C9 H9B 0.9600 ?
C9 H9C 0.9600 ?
C10 C11 1.479(4) ?
C10 H10A 0.9700 ?
C10 H10B 0.9700 ?
C11 H11A 0.9600 ?
C11 H11B 0.9600 ?
C11 H11C 0.9600 ?

loop_
_geom_hbond_atom_site_label_D
_geom_hbond_atom_site_label_H
_geom_hbond_atom_site_label_A
_geom_hbond_site_symmetry_A
_geom_hbond_distance_DH
_geom_hbond_distance_HA
_geom_hbond_distance_DA
_geom_hbond_angle_DHA
_geom_hbond_publ_flag
N3 H3N O1 . 0.87(2) 1.91(2) 2.606(3) 136(2) y
C5 H5 O1 2_655 0.93 2.58 3.399(3) 147 y

loop_
_cod_related_entry_id
_cod_related_entry_database
_cod_related_entry_code
1 ChemSpider 190362
